data_7043726
loop_
_publ_author_name
'Jang, Hyo Jin'
'Hopkins, Samantha L.'
'Siegler, Maxime A.'
'Bonnet, Sylvestre'

_publ_section_title
;
 Frontier orbitals of photosubstitutionally active ruthenium complexes: an
 experimental study of the spectator ligands&#x2019; electronic properties
 influence on photoreactivity
;
_journal_name_full 'Dalton Trans.'
_journal_paper_doi 10.1039/C7DT01540B
_journal_year 2017
_chemical_formula_moiety 'C29 H26 N6 Ru, 2(F6 P), 0.703(C2 H3 N)'
_chemical_formula_sum 'C30.41 H28.11 F12 N6.7 P2 Ru'
_chemical_formula_weight 878.43
_space_group_crystal_system triclinic
_space_group_IT_number 2
_space_group_name_Hall '-P 1'
_space_group_name_H-M_alt 'P -1'
_symmetry_space_group_name_Hall '-P 1'
_symmetry_space_group_name_H-M 'P -1'
_atom_sites_solution_hydrogens geom
_atom_sites_solution_primary direct
_atom_sites_solution_secondary difmap
_audit_creation_method SHELXL-2014/7
_audit_update_record
;
2017-04-19 deposited with the CCDC.
2017-07-12 downloaded from the CCDC.
;
_cell_angle_alpha 83.443(3)
_cell_angle_beta 73.885(3)
_cell_angle_gamma 69.727(3)
_cell_formula_units_Z 2
_cell_length_a 10.6593(4)
_cell_length_b 12.9990(5)
_cell_length_c 13.7679(6)
_cell_measurement_reflns_used 11255
_cell_measurement_temperature 110(2)
_cell_measurement_theta_max 72.05
_cell_measurement_theta_min 3.31
_cell_volume 1718.85(13)
_computing_cell_refinement
;
CrysAlisPro, Agilent Technologies,
Version 1.171.36.32 (release 02-08-2013 CrysAlis171 .NET)
(compiled Aug  2 2013,16:46:58)
;
_computing_data_collection
;
CrysAlisPro, Agilent Technologies,
Version 1.171.36.32 (release 02-08-2013 CrysAlis171 .NET)
(compiled Aug  2 2013,16:46:58)
;
_computing_data_reduction
;
CrysAlisPro, Agilent Technologies,
Version 1.171.36.32 (release 02-08-2013 CrysAlis171 .NET)
(compiled Aug  2 2013,16:46:58)
;
_computing_molecular_graphics 'SHELXTL v6.10 (Sheldrick, 2008)'
_computing_publication_material 'SHELXTL v6.10 (Sheldrick, 2008)'
_computing_structure_refinement 'SHELXL-2014/7 (Sheldrick, 2015)'
_computing_structure_solution 'SHELXS-2014/7 (Sheldrick, 2015)'
_diffrn_ambient_temperature 110(2)
_diffrn_measured_fraction_theta_full 0.999
_diffrn_measured_fraction_theta_max 0.998
_diffrn_measurement_device_type 'SuperNova, Dual, Cu at zero, Atlas'
_diffrn_measurement_method '\w scans'
_diffrn_radiation_monochromator mirror
_diffrn_radiation_source 'SuperNova (Cu) X-ray Source'
_diffrn_radiation_type CuK\a
_diffrn_radiation_wavelength 1.54178
_diffrn_reflns_av_R_equivalents 0.0384
_diffrn_reflns_av_unetI/netI 0.0366
_diffrn_reflns_Laue_measured_fraction_full 0.999
_diffrn_reflns_Laue_measured_fraction_max 0.998
_diffrn_reflns_limit_h_max 13
_diffrn_reflns_limit_h_min -13
_diffrn_reflns_limit_k_max 15
_diffrn_reflns_limit_k_min -16
_diffrn_reflns_limit_l_max 16
_diffrn_reflns_limit_l_min -16
_diffrn_reflns_number 22328
_diffrn_reflns_point_group_measured_fraction_full 0.999
_diffrn_reflns_point_group_measured_fraction_max 0.998
_diffrn_reflns_theta_full 67.679
_diffrn_reflns_theta_max 71.900
_diffrn_reflns_theta_min 3.342
_exptl_absorpt_coefficient_mu 5.486
_exptl_absorpt_correction_T_max 0.893
_exptl_absorpt_correction_T_min 0.447
_exptl_absorpt_correction_type analytical
_exptl_absorpt_process_details
;
CrysAlisPro, Agilent Technologies,
Version 1.171.36.32 (release 02-08-2013 CrysAlis171 .NET)
(compiled Aug  2 2013,16:46:58)
Analytical numeric absorption correction using a multifaceted crystal
            model based on expressions derived by R.C. Clark & J.S. Reid.
(Clark, R. C. & Reid, J. S. (1995). Acta Cryst. A51, 887-897)
;
_exptl_crystal_colour red
_exptl_crystal_density_diffrn 1.697
_exptl_crystal_description plate
_exptl_crystal_F_000 879
_exptl_crystal_size_max 0.26
_exptl_crystal_size_mid 0.14
_exptl_crystal_size_min 0.03
_refine_diff_density_max 0.799
_refine_diff_density_min -0.552
_refine_diff_density_rms 0.072
_refine_ls_extinction_method none
_refine_ls_goodness_of_fit_ref 1.014
_refine_ls_hydrogen_treatment constr
_refine_ls_matrix_type full
_refine_ls_number_parameters 799
_refine_ls_number_reflns 6711
_refine_ls_number_restraints 1456
_refine_ls_restrained_S_all 0.960
_refine_ls_R_factor_all 0.0357
_refine_ls_R_factor_gt 0.0321
_refine_ls_shift/su_max 0.001
_refine_ls_shift/su_mean 0.000
_refine_ls_structure_factor_coef Fsqd
_refine_ls_weighting_details 'w=1/[\s^2^(Fo^2^)+(0.0497P)^2^+0.9801P] where P=(Fo^2^+2Fc^2^)/3'
_refine_ls_weighting_scheme calc
_refine_ls_wR_factor_gt 0.0811
_refine_ls_wR_factor_ref 0.0846
_reflns_Friedel_coverage 0.000
_reflns_number_gt 6177
_reflns_number_total 6711
_reflns_threshold_expression 'I > 2\s(I)'
_cod_data_source_file c7dt01540b2.cif
_cod_data_source_block 5_PF6
_cod_original_formula_sum 'C30.41 H28.11 F12 N6.70 P2 Ru'
_cod_database_code 7043726
_shelx_shelxl_version_number 2014/7
_shelx_space_group_comment
;
The symmetry employed for this shelxl refinement is uniquely defined
by the following loop, which should always be used as a source of
symmetry information in preference to the above space-group names.
They are only intended as comments.
;

loop_
_space_group_symop_operation_xyz
'x, y, z'
'-x, -y, -z'

loop_
_atom_site_label
_atom_site_type_symbol
_atom_site_fract_x
_atom_site_fract_y
_atom_site_fract_z
_atom_site_U_iso_or_equiv
_atom_site_adp_type
_atom_site_occupancy
_atom_site_site_symmetry_order
_atom_site_calc_flag
_atom_site_refinement_flags_posn
_atom_site_refinement_flags_adp
_atom_site_refinement_flags_occupancy
_atom_site_disorder_assembly
_atom_site_disorder_group
Ru1 Ru 1.00210(2) 0.24479(2) 0.28085(2) 0.02346(7) Uani 1 1 d D . . . .
C1 C 0.9326(3) 0.4894(2) 0.2165(2) 0.0395(6) Uani 1 1 d . . . . .
H1 H 1.0268 0.4720 0.1796 0.047 Uiso 1 1 calc R U . . .
C2 C 0.8446(4) 0.5970(2) 0.2153(2) 0.0471(8) Uani 1 1 d . . . . .
H2 H 0.8786 0.6524 0.1784 0.057 Uiso 1 1 calc R U . . .
C3 C 0.7081(4) 0.6228(2) 0.2677(2) 0.0460(7) Uani 1 1 d . . . . .
H3 H 0.6468 0.6960 0.2670 0.055 Uiso 1 1 calc R U . . .
C4 C 0.6604(3) 0.5402(2) 0.3221(2) 0.0394(6) Uani 1 1 d . . . . .
H4 H 0.5662 0.5561 0.3584 0.047 Uiso 1 1 calc R U . . .
C5 C 0.7536(3) 0.4345(2) 0.32209(19) 0.0326(5) Uani 1 1 d . . . . .
C6 C 0.7132(3) 0.3421(2) 0.37745(18) 0.0290(5) Uani 1 1 d . . . . .
C7 C 0.5820(3) 0.3436(2) 0.4335(2) 0.0351(6) Uani 1 1 d . . . . .
H7 H 0.5062 0.4103 0.4421 0.042 Uiso 1 1 calc R U . . .
C8 C 0.5636(3) 0.2462(3) 0.4768(2) 0.0359(6) Uani 1 1 d . . . . .
H8 H 0.4746 0.2464 0.5159 0.043 Uiso 1 1 calc R U . . .
C9 C 0.6739(3) 0.1485(2) 0.46356(19) 0.0301(5) Uani 1 1 d . . . . .
H9 H 0.6612 0.0817 0.4922 0.036 Uiso 1 1 calc R U . . .
C10 C 0.8035(3) 0.1507(2) 0.40733(17) 0.0259(5) Uani 1 1 d . . . . .
C11 C 0.9328(3) 0.0565(2) 0.38305(17) 0.0247(5) Uani 1 1 d . . . . .
C12 C 0.9410(3) -0.0504(2) 0.41492(18) 0.0276(5) Uani 1 1 d . . . . .
H12 H 0.8605 -0.0667 0.4524 0.033 Uiso 1 1 calc R U . . .
C13 C 1.0681(3) -0.1330(2) 0.39137(18) 0.0304(5) Uani 1 1 d . . . . .
H13 H 1.0758 -0.2067 0.4124 0.037 Uiso 1 1 calc R U . . .
C14 C 1.1839(3) -0.1069(2) 0.33688(18) 0.0279(5) Uani 1 1 d . . . . .
H14 H 1.2721 -0.1622 0.3210 0.033 Uiso 1 1 calc R U . . .
C15 C 1.1695(3) 0.0010(2) 0.30583(17) 0.0254(5) Uani 1 1 d . . . . .
H15 H 1.2491 0.0184 0.2683 0.031 Uiso 1 1 calc R U . . .
N1 N 0.8880(3) 0.40930(18) 0.26835(16) 0.0317(5) Uani 1 1 d . . . . .
N2 N 0.8196(2) 0.24682(17) 0.36780(14) 0.0249(4) Uani 1 1 d . . . . .
N3 N 1.0467(2) 0.08150(17) 0.32698(14) 0.0238(4) Uani 1 1 d . . . . .
C16 C 1.3018(13) 0.2623(5) 0.1854(11) 0.029(2) Uani 0.420(10) 1 d D U P A 1
H16 H 1.3018 0.2786 0.2510 0.034 Uiso 0.420(10) 1 calc R U P A 1
C17 C 1.4154(12) 0.2643(4) 0.1083(8) 0.0257(16) Uani 0.420(10) 1 d D U P A 1
H17 H 1.4894 0.2809 0.1210 0.031 Uiso 0.420(10) 1 calc R U P A 1
C18 C 1.4187(10) 0.2417(5) 0.0124(8) 0.0288(15) Uani 0.420(10) 1 d D U P A 1
C19 C 1.3084(11) 0.2184(5) -0.0012(10) 0.0279(17) Uani 0.420(10) 1 d D U P A 1
H19 H 1.3080 0.2026 -0.0667 0.033 Uiso 0.420(10) 1 calc R U P A 1
C20 C 1.1972(12) 0.2179(5) 0.0809(11) 0.0239(18) Uani 0.420(10) 1 d D U P A 1
C21 C 1.0783(13) 0.1934(6) 0.0687(11) 0.026(2) Uani 0.420(10) 1 d D U P A 1
C22 C 1.0619(17) 0.1683(7) -0.0211(12) 0.0251(18) Uani 0.420(10) 1 d D U P A 1
H22 H 1.1325 0.1663 -0.0816 0.030 Uiso 0.420(10) 1 calc R U P A 1
C23 C 0.9453(19) 0.1460(9) -0.0252(13) 0.030(2) Uani 0.420(10) 1 d D U P A 1
C24 C 0.8420(18) 0.1489(9) 0.0650(12) 0.026(2) Uani 0.420(10) 1 d D U P A 1
H24 H 0.7610 0.1336 0.0653 0.032 Uiso 0.420(10) 1 calc R U P A 1
C25 C 0.8616(14) 0.1745(9) 0.1529(12) 0.0218(18) Uani 0.420(10) 1 d D U P A 1
H25 H 0.7926 0.1771 0.2144 0.026 Uiso 0.420(10) 1 calc R U P A 1
C26 C 1.5389(11) 0.2419(8) -0.0768(9) 0.0515(17) Uani 0.420(10) 1 d D U P A 1
H26A H 1.5064 0.2980 -0.1264 0.077 Uiso 0.420(10) 1 calc R U P A 1
H26B H 1.5792 0.1698 -0.1082 0.077 Uiso 0.420(10) 1 calc R U P A 1
H26C H 1.6091 0.2582 -0.0538 0.077 Uiso 0.420(10) 1 calc R U P A 1
C27 C 0.933(2) 0.1199(10) -0.1263(13) 0.022(2) Uani 0.420(10) 1 d D U P A 1
H27A H 0.8816 0.1871 -0.1571 0.032 Uiso 0.420(10) 1 calc R U P A 1
H27B H 0.8848 0.0663 -0.1159 0.032 Uiso 0.420(10) 1 calc R U P A 1
H27C H 1.0261 0.0893 -0.1711 0.032 Uiso 0.420(10) 1 calc R U P A 1
N4 N 1.1902(8) 0.2397(6) 0.1780(9) 0.024(2) Uani 0.420(10) 1 d D U P A 1
N5 N 0.9767(14) 0.1959(7) 0.1537(8) 0.027(2) Uani 0.420(10) 1 d D U P A 1
C16' C 1.2899(10) 0.2583(4) 0.1871(7) 0.0288(18) Uani 0.580(10) 1 d D U P A 2
H16' H 1.2827 0.2832 0.2513 0.035 Uiso 0.580(10) 1 calc R U P A 2
C17' C 1.4110(10) 0.2425(3) 0.1117(6) 0.0329(14) Uani 0.580(10) 1 d D U P A 2
H17' H 1.4865 0.2563 0.1251 0.040 Uiso 0.580(10) 1 calc R U P A 2
C18' C 1.4248(8) 0.2073(4) 0.0175(6) 0.0324(13) Uani 0.580(10) 1 d D U P A 2
C19' C 1.3122(8) 0.1884(5) 0.0011(7) 0.0277(12) Uani 0.580(10) 1 d D U P A 2
H19' H 1.3174 0.1642 -0.0629 0.033 Uiso 0.580(10) 1 calc R U P A 2
C20' C 1.1917(9) 0.2047(4) 0.0783(8) 0.0251(14) Uani 0.580(10) 1 d D U P A 2
C21' C 1.0662(9) 0.1873(5) 0.0693(8) 0.0232(14) Uani 0.580(10) 1 d D U P A 2
C22' C 1.0593(13) 0.1511(5) -0.0202(8) 0.0262(16) Uani 0.580(10) 1 d D U P A 2
H22' H 1.1370 0.1374 -0.0771 0.031 Uiso 0.580(10) 1 calc R U P A 2
C23' C 0.9399(13) 0.1351(6) -0.0264(10) 0.0270(15) Uani 0.580(10) 1 d D U P A 2
C24' C 0.8304(14) 0.1568(7) 0.0607(9) 0.0305(17) Uani 0.580(10) 1 d D U P A 2
H24' H 0.7463 0.1468 0.0606 0.037 Uiso 0.580(10) 1 calc R U P A 2
C25' C 0.8432(10) 0.1925(7) 0.1471(9) 0.0229(15) Uani 0.580(10) 1 d D U P A 2
H25' H 0.7663 0.2063 0.2047 0.027 Uiso 0.580(10) 1 calc R U P A 2
C26' C 1.5570(8) 0.1890(6) -0.0666(6) 0.0515(17) Uani 0.580(10) 1 d D U P A 2
H26D H 1.6022 0.2411 -0.0604 0.077 Uiso 0.580(10) 1 calc R U P A 2
H26E H 1.5346 0.2003 -0.1323 0.077 Uiso 0.580(10) 1 calc R U P A 2
H26F H 1.6193 0.1139 -0.0615 0.077 Uiso 0.580(10) 1 calc R U P A 2
C27' C 0.9266(19) 0.0974(8) -0.1214(11) 0.031(2) Uani 0.580(10) 1 d D U P A 2
H27D H 0.8735 0.1603 -0.1562 0.046 Uiso 0.580(10) 1 calc R U P A 2
H27E H 0.8788 0.0430 -0.1039 0.046 Uiso 0.580(10) 1 calc R U P A 2
H27F H 1.0189 0.0643 -0.1659 0.046 Uiso 0.580(10) 1 calc R U P A 2
N4' N 1.1832(6) 0.2389(4) 0.1700(6) 0.0230(15) Uani 0.580(10) 1 d D U P A 2
N5' N 0.9589(9) 0.2092(5) 0.1545(5) 0.0184(12) Uani 0.580(10) 1 d D U P A 2
N6 N 1.0629(2) 0.28179(18) 0.39610(16) 0.0291(4) Uani 1 1 d . . . . .
C28 C 1.1001(3) 0.3059(2) 0.4574(2) 0.0351(6) Uani 1 1 d . . . . .
C29 C 1.1498(4) 0.3350(3) 0.5353(3) 0.0539(9) Uani 1 1 d . . . . .
H29A H 1.0707 0.3738 0.5892 0.081 Uiso 1 1 calc R U . . .
H29B H 1.2053 0.3825 0.5057 0.081 Uiso 1 1 calc R U . . .
H29C H 1.2067 0.2681 0.5633 0.081 Uiso 1 1 calc R U . . .
P1 P 0.5898(6) 0.9646(4) 0.2887(3) 0.0273(7) Uani 0.71(3) 1 d D U P B 1
F1 F 0.7246(7) 0.8605(6) 0.2450(6) 0.0386(13) Uani 0.71(3) 1 d D U P B 1
F2 F 0.6073(12) 0.9279(10) 0.4002(6) 0.0443(16) Uani 0.71(3) 1 d D U P B 1
F3 F 0.4575(10) 1.0655(7) 0.3300(8) 0.062(2) Uani 0.71(3) 1 d D U P B 1
F4 F 0.5791(14) 0.9965(6) 0.1747(5) 0.0572(17) Uani 0.71(3) 1 d D U P B 1
F5 F 0.6881(11) 1.0369(7) 0.2756(5) 0.0506(15) Uani 0.71(3) 1 d D U P B 1
F6 F 0.4968(11) 0.8887(8) 0.2976(9) 0.052(2) Uani 0.71(3) 1 d D U P B 1
P1' P 0.5722(16) 0.9709(12) 0.2865(10) 0.042(2) Uani 0.29(3) 1 d D U P B 2
F1' F 0.712(2) 0.8839(18) 0.2298(17) 0.051(4) Uani 0.29(3) 1 d D U P B 2
F2' F 0.619(3) 0.936(3) 0.3902(16) 0.050(4) Uani 0.29(3) 1 d D U P B 2
F3' F 0.4316(18) 1.0551(14) 0.3503(14) 0.044(3) Uani 0.29(3) 1 d D U P B 2
F4' F 0.523(2) 1.0055(13) 0.1862(10) 0.047(3) Uani 0.29(3) 1 d D U P B 2
F5' F 0.644(2) 1.0627(15) 0.2675(15) 0.052(3) Uani 0.29(3) 1 d D U P B 2
F6' F 0.499(2) 0.8778(16) 0.3112(17) 0.032(3) Uani 0.29(3) 1 d D U P B 2
P2 P 0.7362(10) 0.4473(8) -0.2958(7) 0.052(2) Uani 0.288(3) 1 d D U P C 1
F7 F 0.6348(11) 0.5605(8) -0.3279(8) 0.070(3) Uani 0.288(3) 1 d D U P C 1
F8 F 0.8483(12) 0.5055(11) -0.3062(11) 0.054(3) Uani 0.288(3) 1 d D U P C 1
F9 F 0.8417(15) 0.3369(11) -0.2642(10) 0.050(3) Uani 0.288(3) 1 d D U P C 1
F10 F 0.6255(12) 0.3885(10) -0.2869(9) 0.076(3) Uani 0.288(3) 1 d D U P C 1
F11 F 0.6692(11) 0.4792(11) -0.1788(8) 0.070(3) Uani 0.288(3) 1 d D U P C 1
F12 F 0.8000(10) 0.4127(8) -0.4118(6) 0.056(2) Uani 0.288(3) 1 d D U P C 1
P2' P 0.7263(5) 0.4485(4) -0.2838(4) 0.0333(7) Uani 0.565(3) 1 d D U P D 2
F7' F 0.5892(5) 0.5508(3) -0.2762(4) 0.0551(10) Uani 0.565(3) 1 d D U P D 2
F8' F 0.8185(7) 0.5244(5) -0.3270(5) 0.0584(16) Uani 0.565(3) 1 d D U P D 2
F9' F 0.8656(8) 0.3454(7) -0.2893(6) 0.062(2) Uani 0.565(3) 1 d D U P D 2
F10' F 0.6376(6) 0.3693(4) -0.2392(5) 0.0769(16) Uani 0.565(3) 1 d D U P D 2
F11' F 0.7235(7) 0.4722(6) -0.1710(4) 0.0634(15) Uani 0.565(3) 1 d D U P D 2
F12' F 0.7305(7) 0.4270(5) -0.3960(4) 0.0666(16) Uani 0.565(3) 1 d D U P D 2
P2C P 0.7213(14) 0.4585(10) -0.2971(10) 0.054(3) Uani 0.147(2) 1 d D U P E 3
F7C F 0.6871(16) 0.5772(9) -0.3506(12) 0.051(3) Uani 0.147(2) 1 d D U P E 3
F8C F 0.8747(12) 0.4284(13) -0.3677(11) 0.068(3) Uani 0.147(2) 1 d D U P E 3
F9C F 0.7630(19) 0.3392(10) -0.2472(13) 0.061(3) Uani 0.147(2) 1 d D U P E 3
F10C F 0.5667(13) 0.4897(14) -0.2287(11) 0.070(3) Uani 0.147(2) 1 d D U P E 3
F11C F 0.7620(15) 0.5033(12) -0.2103(11) 0.055(3) Uani 0.147(2) 1 d D U P E 3
F12C F 0.6739(18) 0.4131(14) -0.3791(12) 0.057(3) Uani 0.147(2) 1 d D U P E 3
C1S C 0.6348(9) 0.4795(8) 0.0552(6) 0.102(3) Uani 0.703(7) 1 d . . P . .
H1S1 H 0.6114 0.4295 0.1106 0.153 Uiso 0.703(7) 1 calc R U P . .
H1S2 H 0.6021 0.4705 -0.0021 0.153 Uiso 0.703(7) 1 calc R U P . .
H1S3 H 0.5904 0.5554 0.0782 0.153 Uiso 0.703(7) 1 calc R U P . .
C2S C 0.7836(9) 0.4547(5) 0.0241(5) 0.073(2) Uani 0.703(7) 1 d . . P . .
N1S N 0.8952(9) 0.4344(7) 0.0028(5) 0.104(3) Uani 0.703(7) 1 d . . P . .

loop_
_atom_site_aniso_label
_atom_site_aniso_U_11
_atom_site_aniso_U_22
_atom_site_aniso_U_33
_atom_site_aniso_U_23
_atom_site_aniso_U_13
_atom_site_aniso_U_12
Ru1 0.03300(11) 0.02109(10) 0.01764(10) -0.00166(6) -0.00225(7) -0.01345(7)
C1 0.0546(17) 0.0272(13) 0.0346(14) -0.0004(11) -0.0024(12) -0.0179(13)
C2 0.069(2) 0.0248(13) 0.0446(17) 0.0036(12) -0.0077(15) -0.0186(14)
C3 0.063(2) 0.0225(13) 0.0446(16) -0.0054(11) -0.0092(15) -0.0066(13)
C4 0.0522(17) 0.0285(13) 0.0330(14) -0.0070(11) -0.0061(12) -0.0095(12)
C5 0.0465(15) 0.0268(12) 0.0230(11) -0.0058(9) -0.0052(10) -0.0116(11)
C6 0.0366(13) 0.0287(12) 0.0217(11) -0.0055(9) -0.0057(10) -0.0107(10)
C7 0.0349(13) 0.0363(14) 0.0293(13) -0.0072(11) -0.0052(11) -0.0062(11)
C8 0.0334(13) 0.0441(15) 0.0289(13) -0.0043(11) 0.0001(10) -0.0165(12)
C9 0.0346(13) 0.0352(13) 0.0231(11) -0.0002(10) -0.0040(10) -0.0175(11)
C10 0.0344(12) 0.0298(12) 0.0169(10) -0.0022(9) -0.0063(9) -0.0145(10)
C11 0.0333(12) 0.0285(12) 0.0165(10) -0.0013(9) -0.0057(9) -0.0154(10)
C12 0.0362(13) 0.0295(12) 0.0214(11) 0.0013(9) -0.0055(9) -0.0180(10)
C13 0.0470(15) 0.0250(11) 0.0231(11) 0.0017(9) -0.0094(10) -0.0168(11)
C14 0.0346(12) 0.0271(12) 0.0232(11) -0.0028(9) -0.0078(10) -0.0107(10)
C15 0.0315(12) 0.0273(12) 0.0209(10) -0.0012(9) -0.0065(9) -0.0139(10)
N1 0.0478(13) 0.0222(10) 0.0244(10) -0.0016(8) -0.0054(9) -0.0132(9)
N2 0.0326(10) 0.0268(10) 0.0167(9) -0.0016(7) -0.0039(8) -0.0129(8)
N3 0.0319(10) 0.0259(10) 0.0170(9) -0.0011(7) -0.0053(8) -0.0142(8)
C16 0.034(3) 0.029(3) 0.030(4) -0.003(3) -0.010(3) -0.018(3)
C17 0.031(3) 0.023(3) 0.025(3) 0.003(2) 0.000(2) -0.018(3)
C18 0.031(3) 0.028(3) 0.030(3) 0.006(3) -0.006(2) -0.016(3)
C19 0.038(3) 0.024(3) 0.021(3) -0.001(3) -0.004(2) -0.011(3)
C20 0.029(3) 0.020(3) 0.024(3) -0.003(3) -0.007(2) -0.010(2)
C21 0.034(3) 0.018(3) 0.020(3) 0.001(3) -0.003(3) -0.007(3)
C22 0.034(3) 0.022(3) 0.023(3) 0.001(3) -0.007(3) -0.015(3)
C23 0.040(4) 0.027(3) 0.021(3) -0.003(3) -0.008(3) -0.008(3)
C24 0.031(4) 0.024(3) 0.023(3) 0.005(3) -0.011(3) -0.007(3)
C25 0.028(4) 0.017(3) 0.021(3) 0.004(3) -0.013(3) -0.004(3)
C26 0.038(3) 0.084(5) 0.034(2) -0.008(4) 0.0006(19) -0.028(4)
C27 0.035(4) 0.013(4) 0.022(4) -0.002(3) -0.007(3) -0.015(4)
N4 0.033(3) 0.022(3) 0.016(3) 0.004(3) -0.005(3) -0.009(3)
N5 0.033(4) 0.018(3) 0.026(3) -0.002(3) -0.005(3) -0.007(3)
C16' 0.037(3) 0.026(2) 0.023(3) 0.001(2) 0.001(2) -0.016(2)
C17' 0.034(2) 0.032(2) 0.039(3) 0.003(2) -0.009(2) -0.020(2)
C18' 0.034(2) 0.031(3) 0.029(2) 0.000(2) -0.0001(18) -0.012(2)
C19' 0.032(2) 0.024(3) 0.026(2) -0.003(2) -0.0044(18) -0.009(2)
C20' 0.033(2) 0.020(2) 0.022(2) -0.001(2) -0.003(2) -0.0119(19)
C21' 0.030(2) 0.021(2) 0.023(2) 0.001(2) -0.007(2) -0.0132(18)
C22' 0.038(3) 0.017(2) 0.019(2) -0.003(2) -0.001(2) -0.006(2)
C23' 0.036(3) 0.022(2) 0.025(3) -0.001(2) -0.009(2) -0.010(2)
C24' 0.035(3) 0.031(3) 0.028(3) -0.004(3) -0.011(2) -0.010(3)
C25' 0.027(3) 0.015(3) 0.022(3) 0.003(2) -0.007(2) -0.001(2)
C26' 0.038(3) 0.084(5) 0.034(2) -0.008(4) 0.0006(19) -0.028(4)
C27' 0.047(4) 0.023(4) 0.027(3) -0.002(3) -0.010(3) -0.017(4)
N4' 0.031(2) 0.020(2) 0.019(3) -0.004(2) -0.002(2) -0.013(2)
N5' 0.024(2) 0.012(2) 0.016(2) -0.0009(17) -0.0049(17) -0.0024(18)
N6 0.0376(11) 0.0295(10) 0.0225(10) -0.0025(8) -0.0022(9) -0.0176(9)
C28 0.0409(14) 0.0420(15) 0.0278(13) -0.0005(11) -0.0033(11) -0.0248(12)
C29 0.062(2) 0.073(2) 0.0443(18) -0.0079(16) -0.0176(16) -0.0399(19)
P1 0.0366(12) 0.0230(9) 0.0235(10) -0.0019(6) -0.0051(7) -0.0131(7)
F1 0.0380(19) 0.033(2) 0.035(2) -0.0020(18) 0.0069(15) -0.0117(15)
F2 0.060(3) 0.051(3) 0.023(2) 0.0049(17) -0.0062(18) -0.025(2)
F3 0.063(3) 0.035(2) 0.070(4) -0.008(2) -0.005(3) -0.001(2)
F4 0.087(5) 0.044(2) 0.045(2) 0.0023(16) -0.034(3) -0.016(3)
F5 0.074(4) 0.046(3) 0.0454(19) 0.0017(18) -0.010(2) -0.041(3)
F6 0.043(3) 0.044(3) 0.076(5) -0.003(3) -0.017(3) -0.020(2)
P1' 0.047(3) 0.037(3) 0.045(3) 0.001(2) -0.010(2) -0.020(2)
F1' 0.048(5) 0.051(7) 0.044(6) -0.001(5) 0.001(4) -0.015(5)
F2' 0.063(7) 0.046(6) 0.042(7) -0.001(6) -0.009(6) -0.022(5)
F3' 0.047(5) 0.033(5) 0.048(6) -0.014(4) -0.007(4) -0.009(4)
F4' 0.063(7) 0.038(4) 0.041(4) 0.010(3) -0.023(5) -0.014(5)
F5' 0.063(7) 0.049(6) 0.057(5) 0.007(5) -0.008(5) -0.042(5)
F6' 0.033(5) 0.026(4) 0.036(4) -0.003(4) 0.003(4) -0.016(4)
P2 0.059(3) 0.041(3) 0.062(3) 0.003(3) -0.018(3) -0.024(2)
F7 0.058(5) 0.066(5) 0.068(5) 0.009(4) -0.027(4) 0.005(4)
F8 0.057(4) 0.046(5) 0.072(6) -0.001(4) -0.027(4) -0.027(4)
F9 0.075(6) 0.026(4) 0.044(5) 0.005(3) -0.020(5) -0.009(5)
F10 0.075(4) 0.086(5) 0.090(6) 0.002(5) -0.023(5) -0.054(4)
F11 0.069(5) 0.070(5) 0.063(5) -0.009(4) -0.009(4) -0.019(5)
F12 0.068(5) 0.058(4) 0.046(4) 0.001(3) -0.024(4) -0.021(4)
P2' 0.0425(13) 0.0249(12) 0.0365(11) -0.0031(9) -0.0112(9) -0.0146(10)
F7' 0.059(2) 0.046(2) 0.058(2) -0.007(2) -0.024(2) -0.0049(18)
F8' 0.075(3) 0.044(3) 0.066(3) 0.005(2) -0.014(3) -0.036(3)
F9' 0.070(3) 0.040(3) 0.071(5) -0.005(3) -0.016(3) -0.012(2)
F10' 0.082(3) 0.057(2) 0.096(4) 0.008(3) -0.005(3) -0.045(2)
F11' 0.083(4) 0.060(3) 0.043(2) -0.0053(19) -0.019(3) -0.015(3)
F12' 0.082(4) 0.067(3) 0.054(3) -0.018(2) -0.023(3) -0.018(3)
P2C 0.060(4) 0.047(4) 0.060(4) 0.000(3) -0.016(3) -0.023(3)
F7C 0.061(6) 0.042(5) 0.058(6) 0.011(5) -0.015(5) -0.032(5)
F8C 0.057(5) 0.072(6) 0.066(6) -0.004(5) -0.012(5) -0.013(5)
F9C 0.070(6) 0.042(5) 0.069(6) 0.001(5) -0.021(6) -0.017(5)
F10C 0.063(6) 0.066(6) 0.073(6) 0.003(6) -0.012(5) -0.015(5)
F11C 0.060(6) 0.046(6) 0.063(7) -0.005(5) -0.020(5) -0.020(5)
F12C 0.066(7) 0.055(6) 0.059(6) -0.017(5) -0.020(5) -0.022(5)
C1S 0.111(7) 0.095(6) 0.084(5) -0.029(5) 0.022(5) -0.044(5)
C2S 0.098(5) 0.051(3) 0.047(3) -0.002(2) 0.007(3) -0.016(3)
N1S 0.110(6) 0.099(5) 0.070(4) 0.032(4) -0.006(4) -0.019(4)

loop_
_atom_type_symbol
_atom_type_description
_atom_type_scat_dispersion_real
_atom_type_scat_dispersion_imag
_atom_type_scat_source
C C 0.0181 0.0091 'International Tables Vol C Tables 4.2.6.8 and 6.1.1.4'
H H 0.0000 0.0000 'International Tables Vol C Tables 4.2.6.8 and 6.1.1.4'
F F 0.0727 0.0534 'International Tables Vol C Tables 4.2.6.8 and 6.1.1.4'
N N 0.0311 0.0180 'International Tables Vol C Tables 4.2.6.8 and 6.1.1.4'
P P 0.2955 0.4335 'International Tables Vol C Tables 4.2.6.8 and 6.1.1.4'
Ru Ru 0.0552 3.2960 'International Tables Vol C Tables 4.2.6.8 and 6.1.1.4'

loop_
_geom_angle_atom_site_label_1
_geom_angle_atom_site_label_2
_geom_angle_atom_site_label_3
_geom_angle
N2 Ru1 N6 93.39(8)
N2 Ru1 N5 95.6(4)
N6 Ru1 N5 170.1(4)
N2 Ru1 N5' 92.4(3)
N6 Ru1 N5' 174.1(3)
N2 Ru1 N3 79.55(8)
N6 Ru1 N3 91.75(8)
N5 Ru1 N3 85.9(3)
N5' Ru1 N3 90.01(19)
N2 Ru1 N1 79.53(9)
N6 Ru1 N1 89.24(9)
N5 Ru1 N1 96.4(3)
N5' Ru1 N1 91.12(19)
N3 Ru1 N1 159.08(9)
N2 Ru1 N4' 170.8(3)
N6 Ru1 N4' 95.8(3)
N5' Ru1 N4' 78.4(4)
N3 Ru1 N4' 100.91(15)
N1 Ru1 N4' 99.77(15)
N2 Ru1 N4 175.0(4)
N6 Ru1 N4 91.6(4)
N5 Ru1 N4 79.4(6)
N3 Ru1 N4 100.44(19)
N1 Ru1 N4 100.4(2)
N1 C1 C2 121.7(3)
N1 C1 H1 119.1
C2 C1 H1 119.1
C3 C2 C1 119.6(3)
C3 C2 H2 120.2
C1 C2 H2 120.2
C2 C3 C4 119.2(3)
C2 C3 H3 120.4
C4 C3 H3 120.4
C5 C4 C3 118.7(3)
C5 C4 H4 120.7
C3 C4 H4 120.7
N1 C5 C4 121.6(3)
N1 C5 C6 115.7(2)
C4 C5 C6 122.7(3)
N2 C6 C7 119.4(2)
N2 C6 C5 113.0(2)
C7 C6 C5 127.6(3)
C8 C7 C6 119.0(3)
C8 C7 H7 120.5
C6 C7 H7 120.5
C9 C8 C7 120.6(3)
C9 C8 H8 119.7
C7 C8 H8 119.7
C8 C9 C10 118.5(2)
C8 C9 H9 120.7
C10 C9 H9 120.7
N2 C10 C9 119.8(2)
N2 C10 C11 113.1(2)
C9 C10 C11 127.0(2)
N3 C11 C12 121.5(2)
N3 C11 C10 115.2(2)
C12 C11 C10 123.3(2)
C13 C12 C11 119.2(2)
C13 C12 H12 120.4
C11 C12 H12 120.4
C14 C13 C12 119.2(2)
C14 C13 H13 120.4
C12 C13 H13 120.4
C13 C14 C15 119.2(2)
C13 C14 H14 120.4
C15 C14 H14 120.4
N3 C15 C14 122.2(2)
N3 C15 H15 118.9
C14 C15 H15 118.9
C1 N1 C5 119.1(2)
C1 N1 Ru1 127.7(2)
C5 N1 Ru1 113.15(17)
C6 N2 C10 122.6(2)
C6 N2 Ru1 118.59(17)
C10 N2 Ru1 118.48(17)
C15 N3 C11 118.7(2)
C15 N3 Ru1 127.97(16)
C11 N3 Ru1 113.28(16)
N4 C16 C17 127.1(11)
N4 C16 H16 116.5
C17 C16 H16 116.5
C18 C17 C16 118.1(10)
C18 C17 H17 120.9
C16 C17 H17 120.9
C17 C18 C19 118.2(9)
C17 C18 C26 121.9(9)
C19 C18 C26 120.0(9)
C18 C19 C20 120.3(10)
C18 C19 H19 119.9
C20 C19 H19 119.9
N4 C20 C19 123.4(10)
N4 C20 C21 115.2(10)
C19 C20 C21 121.5(11)
N5 C21 C22 118.1(11)
N5 C21 C20 116.0(11)
C22 C21 C20 125.9(11)
C21 C22 C23 121.7(12)
C21 C22 H22 119.1
C23 C22 H22 119.1
C22 C23 C24 118.5(12)
C22 C23 C27 119.1(13)
C24 C23 C27 122.4(13)
C25 C24 C23 118.2(13)
C25 C24 H24 120.9
C23 C24 H24 120.9
N5 C25 C24 121.5(12)
N5 C25 H25 119.2
C24 C25 H25 119.2
C18 C26 H26A 109.5
C18 C26 H26B 109.5
H26A C26 H26B 109.5
C18 C26 H26C 109.5
H26A C26 H26C 109.5
H26B C26 H26C 109.5
C23 C27 H27A 109.5
C23 C27 H27B 109.5
H27A C27 H27B 109.5
C23 C27 H27C 109.5
H27A C27 H27C 109.5
H27B C27 H27C 109.5
C16 N4 C20 113.0(9)
C16 N4 Ru1 133.2(9)
C20 N4 Ru1 113.5(8)
C21 N5 C25 121.9(10)
C21 N5 Ru1 115.6(9)
C25 N5 Ru1 122.3(10)
N4' C16' C17' 120.2(8)
N4' C16' H16' 119.9
C17' C16' H16' 119.9
C18' C17' C16' 121.4(8)
C18' C17' H17' 119.3
C16' C17' H17' 119.3
C17' C18' C19' 117.4(6)
C17' C18' C26' 122.4(7)
C19' C18' C26' 120.1(7)
C18' C19' C20' 120.0(8)
C18' C19' H19' 120.0
C20' C19' H19' 120.0
N4' C20' C19' 120.5(8)
N4' C20' C21' 114.9(7)
C19' C20' C21' 124.6(8)
N5' C21' C22' 123.4(7)
N5' C21' C20' 114.9(8)
C22' C21' C20' 121.7(8)
C23' C22' C21' 120.5(8)
C23' C22' H22' 119.8
C21' C22' H22' 119.8
C22' C23' C24' 116.3(9)
C22' C23' C27' 122.6(9)
C24' C23' C27' 121.2(10)
C25' C24' C23' 120.7(10)
C25' C24' H24' 119.7
C23' C24' H24' 119.7
N5' C25' C24' 123.9(8)
N5' C25' H25' 118.0
C24' C25' H25' 118.0
C18' C26' H26D 109.5
C18' C26' H26E 109.5
H26D C26' H26E 109.5
C18' C26' H26F 109.5
H26D C26' H26F 109.5
H26E C26' H26F 109.5
C23' C27' H27D 109.5
C23' C27' H27E 109.5
H27D C27' H27E 109.5
C23' C27' H27F 109.5
H27D C27' H27F 109.5
H27E C27' H27F 109.5
C16' N4' C20' 120.4(6)
C16' N4' Ru1 124.0(7)
C20' N4' Ru1 115.3(6)
C25' N5' C21' 115.3(7)
C25' N5' Ru1 128.5(6)
C21' N5' Ru1 115.8(6)
C28 N6 Ru1 176.5(2)
N6 C28 C29 179.0(4)
C28 C29 H29A 109.5
C28 C29 H29B 109.5
H29A C29 H29B 109.5
C28 C29 H29C 109.5
H29A C29 H29C 109.5
H29B C29 H29C 109.5
F3 P1 F2 91.6(5)
F3 P1 F6 91.0(5)
F2 P1 F6 90.5(5)
F3 P1 F5 91.4(4)
F2 P1 F5 90.6(5)
F6 P1 F5 177.3(5)
F3 P1 F4 91.3(4)
F2 P1 F4 177.2(5)
F6 P1 F4 89.6(5)
F5 P1 F4 89.1(4)
F3 P1 F1 179.1(5)
F2 P1 F1 89.1(4)
F6 P1 F1 88.4(5)
F5 P1 F1 89.2(4)
F4 P1 F1 88.1(4)
F4' P1' F1' 92.2(10)
F4' P1' F5' 91.3(9)
F1' P1' F5' 90.7(10)
F4' P1' F3' 91.1(9)
F1' P1' F3' 176.5(12)
F5' P1' F3' 90.4(9)
F4' P1' F2' 178.6(13)
F1' P1' F2' 88.8(12)
F5' P1' F2' 89.6(12)
F3' P1' F2' 87.9(11)
F4' P1' F6' 91.2(11)
F1' P1' F6' 90.1(11)
F5' P1' F6' 177.3(12)
F3' P1' F6' 88.6(10)
F2' P1' F6' 87.9(12)
F10 P2 F9 91.2(9)
F10 P2 F8 179.2(9)
F9 P2 F8 88.7(9)
F10 P2 F7 91.2(8)
F9 P2 F7 177.7(10)
F8 P2 F7 88.9(7)
F10 P2 F12 89.3(7)
F9 P2 F12 89.4(7)
F8 P2 F12 89.8(7)
F7 P2 F12 90.6(6)
F10 P2 F11 88.8(7)
F9 P2 F11 90.2(7)
F8 P2 F11 92.1(8)
F7 P2 F11 89.9(7)
F12 P2 F11 178.1(9)
F8' P2' F7' 90.9(4)
F8' P2' F12' 89.5(4)
F7' P2' F12' 91.1(4)
F8' P2' F10' 178.1(5)
F7' P2' F10' 90.8(4)
F12' P2' F10' 91.3(4)
F8' P2' F11' 89.3(4)
F7' P2' F11' 88.8(3)
F12' P2' F11' 178.8(5)
F10' P2' F11' 90.0(4)
F8' P2' F9' 88.9(5)
F7' P2' F9' 178.8(5)
F12' P2' F9' 90.1(5)
F10' P2' F9' 89.4(4)
F11' P2' F9' 90.0(5)
F9C P2C F10C 92.2(10)
F9C P2C F8C 88.7(10)
F10C P2C F8C 178.6(11)
F9C P2C F12C 89.7(9)
F10C P2C F12C 88.5(9)
F8C P2C F12C 90.5(9)
F9C P2C F7C 177.2(12)
F10C P2C F7C 90.6(9)
F8C P2C F7C 88.5(9)
F12C P2C F7C 90.5(9)
F9C P2C F11C 89.3(9)
F10C P2C F11C 88.7(9)
F8C P2C F11C 92.3(9)
F12C P2C F11C 177.0(11)
F7C P2C F11C 90.7(9)
C2S C1S H1S1 109.5
C2S C1S H1S2 109.5
H1S1 C1S H1S2 109.5
C2S C1S H1S3 109.5
H1S1 C1S H1S3 109.5
H1S2 C1S H1S3 109.5
N1S C2S C1S 178.2(9)

loop_
_geom_bond_atom_site_label_1
_geom_bond_atom_site_label_2
_geom_bond_distance
Ru1 N2 1.974(2)
Ru1 N6 2.032(2)
Ru1 N5 2.044(7)
Ru1 N5' 2.057(5)
Ru1 N3 2.073(2)
Ru1 N1 2.076(2)
Ru1 N4' 2.085(5)
Ru1 N4 2.093(6)
C1 N1 1.344(4)
C1 C2 1.389(4)
C1 H1 0.9500
C2 C3 1.372(5)
C2 H2 0.9500
C3 C4 1.399(4)
C3 H3 0.9500
C4 C5 1.388(4)
C4 H4 0.9500
C5 N1 1.360(4)
C5 C6 1.476(4)
C6 N2 1.348(3)
C6 C7 1.392(4)
C7 C8 1.391(4)
C7 H7 0.9500
C8 C9 1.388(4)
C8 H8 0.9500
C9 C10 1.392(4)
C9 H9 0.9500
C10 N2 1.352(3)
C10 C11 1.476(4)
C11 N3 1.368(3)
C11 C12 1.388(4)
C12 C13 1.387(4)
C12 H12 0.9500
C13 C14 1.385(4)
C13 H13 0.9500
C14 C15 1.387(4)
C14 H14 0.9500
C15 N3 1.342(3)
C15 H15 0.9500
C16 N4 1.352(11)
C16 C17 1.378(12)
C16 H16 0.9500
C17 C18 1.374(10)
C17 H17 0.9500
C18 C19 1.375(11)
C18 C26 1.509(10)
C19 C20 1.393(11)
C19 H19 0.9500
C20 N4 1.375(11)
C20 C21 1.466(11)
C21 N5 1.350(11)
C21 C22 1.384(11)
C22 C23 1.387(12)
C22 H22 0.9500
C23 C24 1.406(11)
C23 C27 1.519(11)
C24 C25 1.378(12)
C24 H24 0.9500
C25 N5 1.352(11)
C25 H25 0.9500
C26 H26A 0.9800
C26 H26B 0.9800
C26 H26C 0.9800
C27 H27A 0.9800
C27 H27B 0.9800
C27 H27C 0.9800
C16' N4' 1.332(9)
C16' C17' 1.381(9)
C16' H16' 0.9500
C17' C18' 1.378(8)
C17' H17' 0.9500
C18' C19' 1.385(9)
C18' C26' 1.519(8)
C19' C20' 1.388(8)
C19' H19' 0.9500
C20' N4' 1.356(9)
C20' C21' 1.471(9)
C21' N5' 1.368(8)
C21' C22' 1.396(9)
C22' C23' 1.385(9)
C22' H22' 0.9500
C23' C24' 1.397(9)
C23' C27' 1.506(9)
C24' C25' 1.382(9)
C24' H24' 0.9500
C25' N5' 1.356(8)
C25' H25' 0.9500
C26' H26D 0.9800
C26' H26E 0.9800
C26' H26F 0.9800
C27' H27D 0.9800
C27' H27E 0.9800
C27' H27F 0.9800
N6 C28 1.140(4)
C28 C29 1.456(4)
C29 H29A 0.9800
C29 H29B 0.9800
C29 H29C 0.9800
P1 F3 1.573(6)
P1 F2 1.597(5)
P1 F6 1.598(6)
P1 F5 1.599(5)
P1 F4 1.601(5)
P1 F1 1.618(5)
P1' F4' 1.575(12)
P1' F1' 1.582(12)
P1' F5' 1.590(12)
P1' F3' 1.602(12)
P1' F2' 1.606(13)
P1' F6' 1.610(12)
P2 F10 1.587(10)
P2 F9 1.588(10)
P2 F8 1.590(11)
P2 F7 1.595(10)
P2 F12 1.601(10)
P2 F11 1.607(10)
P2' F8' 1.584(6)
P2' F7' 1.586(6)
P2' F12' 1.587(6)
P2' F10' 1.593(6)
P2' F11' 1.609(6)
P2' F9' 1.609(7)
P2C F9C 1.588(13)
P2C F10C 1.590(13)
P2C F8C 1.591(13)
P2C F12C 1.599(12)
P2C F7C 1.599(12)
P2C F11C 1.605(12)
C1S C2S 1.450(12)
C1S H1S1 0.9800
C1S H1S2 0.9800
C1S H1S3 0.9800
C2S N1S 1.085(11)

loop_
_geom_torsion_atom_site_label_1
_geom_torsion_atom_site_label_2
_geom_torsion_atom_site_label_3
_geom_torsion_atom_site_label_4
_geom_torsion
N1 C1 C2 C3 -0.4(5)
C1 C2 C3 C4 0.5(5)
C2 C3 C4 C5 0.7(5)
C3 C4 C5 N1 -2.0(4)
C3 C4 C5 C6 179.8(3)
N1 C5 C6 N2 2.0(3)
C4 C5 C6 N2 -179.7(2)
N1 C5 C6 C7 -176.4(3)
C4 C5 C6 C7 1.9(4)
N2 C6 C7 C8 -1.1(4)
C5 C6 C7 C8 177.2(3)
C6 C7 C8 C9 -0.6(4)
C7 C8 C9 C10 1.0(4)
C8 C9 C10 N2 0.5(4)
C8 C9 C10 C11 -178.9(2)
N2 C10 C11 N3 1.2(3)
C9 C10 C11 N3 -179.4(2)
N2 C10 C11 C12 -179.5(2)
C9 C10 C11 C12 -0.1(4)
N3 C11 C12 C13 1.6(4)
C10 C11 C12 C13 -177.7(2)
C11 C12 C13 C14 0.2(4)
C12 C13 C14 C15 -1.0(4)
C13 C14 C15 N3 0.1(4)
C2 C1 N1 C5 -0.8(4)
C2 C1 N1 Ru1 -179.5(2)
C4 C5 N1 C1 2.0(4)
C6 C5 N1 C1 -179.6(2)
C4 C5 N1 Ru1 -179.1(2)
C6 C5 N1 Ru1 -0.8(3)
C7 C6 N2 C10 2.6(4)
C5 C6 N2 C10 -175.9(2)
C7 C6 N2 Ru1 176.20(18)
C5 C6 N2 Ru1 -2.3(3)
C9 C10 N2 C6 -2.3(4)
C11 C10 N2 C6 177.1(2)
C9 C10 N2 Ru1 -175.87(17)
C11 C10 N2 Ru1 3.6(3)
C14 C15 N3 C11 1.5(3)
C14 C15 N3 Ru1 -176.23(17)
C12 C11 N3 C15 -2.4(3)
C10 C11 N3 C15 176.9(2)
C12 C11 N3 Ru1 175.69(18)
C10 C11 N3 Ru1 -5.0(2)
N4 C16 C17 C18 0.29(16)
C16 C17 C18 C19 0.06(14)
C16 C17 C18 C26 -179.99(14)
C17 C18 C19 C20 -0.1(3)
C26 C18 C19 C20 179.9(2)
C18 C19 C20 N4 -0.1(5)
C18 C19 C20 C21 180.0(2)
N4 C20 C21 N5 0.4(4)
C19 C20 C21 N5 -179.7(3)
N4 C20 C21 C22 -179.6(3)
C19 C20 C21 C22 0.4(5)
N5 C21 C22 C23 -0.1(5)
C20 C21 C22 C23 179.9(3)
C21 C22 C23 C24 -0.2(5)
C21 C22 C23 C27 179.6(3)
C22 C23 C24 C25 0.4(4)
C27 C23 C24 C25 -179.4(3)
C23 C24 C25 N5 -0.3(5)
C17 C16 N4 C20 -0.5(3)
C17 C16 N4 Ru1 -174.0(5)
C19 C20 N4 C16 0.4(4)
C21 C20 N4 C16 -179.7(2)
C19 C20 N4 Ru1 175.2(4)
C21 C20 N4 Ru1 -4.8(5)
C22 C21 N5 C25 0.2(5)
C20 C21 N5 C25 -179.8(3)
C22 C21 N5 Ru1 -175.6(4)
C20 C21 N5 Ru1 4.5(5)
C24 C25 N5 C21 0.0(5)
C24 C25 N5 Ru1 175.5(4)
N4' C16' C17' C18' 0.41(14)
C16' C17' C18' C19' 0.09(14)
C16' C17' C18' C26' -179.86(14)
C17' C18' C19' C20' -0.2(3)
C26' C18' C19' C20' 179.7(2)
C18' C19' C20' N4' -0.2(4)
C18' C19' C20' C21' 180.0(2)
N4' C20' C21' N5' 0.6(4)
C19' C20' C21' N5' -179.5(3)
N4' C20' C21' C22' -179.4(3)
C19' C20' C21' C22' 0.5(5)
N5' C21' C22' C23' -0.2(5)
C20' C21' C22' C23' 179.8(3)
C21' C22' C23' C24' -0.2(4)
C21' C22' C23' C27' 179.3(3)
C22' C23' C24' C25' 0.3(4)
C27' C23' C24' C25' -179.3(3)
C23' C24' C25' N5' 0.0(5)
C17' C16' N4' C20' -0.8(3)
C17' C16' N4' Ru1 173.8(3)
C19' C20' N4' C16' 0.7(4)
C21' C20' N4' C16' -179.5(2)
C19' C20' N4' Ru1 -174.4(3)
C21' C20' N4' Ru1 5.5(4)
C24' C25' N5' C21' -0.4(4)
C24' C25' N5' Ru1 -172.3(4)
C22' C21' N5' C25' 0.4(4)
C20' C21' N5' C25' -179.6(3)
C22' C21' N5' Ru1 173.5(3)
C20' C21' N5' Ru1 -6.5(4)
